data_7118769
loop_
_publ_author_name
'Angelici, G.'
'Bhattacharjee, N.'
'Roy, O.'
'Faure, S.'
'Didierjean, C.'
'Jouffret, L.'
'Jolibois, F.'
'Perrin, L.'
'Taillefumier, C.'

_publ_section_title
;
 Weak backbone CHO[double bond, length as m-dash]C and side chain tButBu
 London interactions help promote helix folding of achiral NtBu peptoids.
;
_journal_issue 24
_journal_name_full 'Chemical communications (Cambridge, England)'
_journal_page_first 4573
_journal_page_last 4576
_journal_paper_doi 10.1039/c6cc00375c
_journal_volume 52
_journal_year 2016
_chemical_formula_sum 'C27 H43 N3 O5'
_chemical_formula_weight 489.64
_space_group_IT_number 14
_symmetry_cell_setting monoclinic
_symmetry_Int_Tables_number 14
_symmetry_space_group_name_Hall '-P 2ybc'
_symmetry_space_group_name_H-M 'P 1 21/c 1'
_atom_sites_solution_hydrogens geom
_audit_creation_date 2015-08-20T11:25:38-00:00
_audit_creation_method 'WinGX routine CIF_UPDATE'
_audit_update_record
;
2015-12-17 deposited with the CCDC.
2016-02-17 downloaded from the CCDC.
;
_cell_angle_alpha 90
_cell_angle_beta 107.010(3)
_cell_angle_gamma 90
_cell_formula_units_Z 8
_cell_length_a 11.0838(3)
_cell_length_b 50.0332(9)
_cell_length_c 10.6703(2)
_cell_measurement_reflns_used 56220
_cell_measurement_temperature 110(2)
_cell_measurement_theta_max 76.913
_cell_measurement_theta_min 3.533
_cell_volume 5658.4(2)
_computing_cell_refinement
;
CrysAlis RED (Oxford Diffraction, 2009)
;
_computing_data_collection
;
'CrysAlis CCD (Oxford Diffraction, 2009)'
;
_computing_data_reduction
;
CrysAlis RED (Oxford Diffraction, 2009)
;
_computing_publication_material
;
'WinGX (Farrugia, 2012) and enCIFer (Allen et al., 2004)'
;
_computing_structure_refinement 'SHELXL-2014/7 (Sheldrick, 2014)'
_computing_structure_solution 'SIR2008 (Burla et al., 2007)'
_diffrn_ambient_temperature 110(2)
_diffrn_measured_fraction_theta_full 0.985
_diffrn_measured_fraction_theta_max 0.969
_diffrn_measurement_device_type
;
Dual Wavelength Diffractometer from Agilent
;
_diffrn_radiation_type CuK\a
_diffrn_radiation_wavelength 1.5418
_diffrn_reflns_av_R_equivalents 0.0654
_diffrn_reflns_av_unetI/netI 0.0401
_diffrn_reflns_Laue_measured_fraction_full 0.985
_diffrn_reflns_Laue_measured_fraction_max 0.969
_diffrn_reflns_limit_h_max 13
_diffrn_reflns_limit_h_min -13
_diffrn_reflns_limit_k_max 62
_diffrn_reflns_limit_k_min -62
_diffrn_reflns_limit_l_max 12
_diffrn_reflns_limit_l_min -13
_diffrn_reflns_number 56220
_diffrn_reflns_point_group_measured_fraction_full 0.985
_diffrn_reflns_point_group_measured_fraction_max 0.969
_diffrn_reflns_theta_full 70
_diffrn_reflns_theta_max 76.913
_diffrn_reflns_theta_min 3.533
_exptl_absorpt_coefficient_mu 0.635
_exptl_absorpt_correction_type none
_exptl_crystal_colour colourless
_exptl_crystal_density_diffrn 1.15
_exptl_crystal_description prismatic
_exptl_crystal_F_000 2128
_exptl_crystal_size_max 0.2
_exptl_crystal_size_mid 0.2
_exptl_crystal_size_min 0.05
_refine_diff_density_max 0.413
_refine_diff_density_min -0.363
_refine_diff_density_rms 0.07
_refine_ls_extinction_method none
_refine_ls_goodness_of_fit_ref 1.128
_refine_ls_hydrogen_treatment constr
_refine_ls_matrix_type full
_refine_ls_number_parameters 651
_refine_ls_number_reflns 11576
_refine_ls_number_restraints 0
_refine_ls_restrained_S_all 1.128
_refine_ls_R_factor_all 0.1086
_refine_ls_R_factor_gt 0.0995
_refine_ls_shift/su_max 0.001
_refine_ls_shift/su_mean 0
_refine_ls_structure_factor_coef Fsqd
_refine_ls_weighting_details 'w=1/[\s^2^(Fo^2^)+(0.0419P)^2^+17.6029P] where P=(Fo^2^+2Fc^2^)/3'
_refine_ls_weighting_scheme calc
_refine_ls_wR_factor_gt 0.2141
_refine_ls_wR_factor_ref 0.2193
_reflns_Friedel_coverage 0
_reflns_number_gt 10149
_reflns_number_total 11576
_reflns_threshold_expression 'I > 2\s(I)'
_cod_data_source_file c6cc00375c2.cif
_cod_data_source_block trimer8
_cod_depositor_comments 'Adding full bibliography for 7118769--7118770.cif.'
_cod_original_sg_symbol_H-M 'P 21/c'
_cod_database_code 7118769

loop_
_symmetry_equiv_pos_as_xyz
'x, y, z'
'-x, y+1/2, -z+1/2'
'-x, -y, -z'
'x, -y-1/2, z-1/2'

loop_
_atom_site_label
_atom_site_type_symbol
_atom_site_fract_x
_atom_site_fract_y
_atom_site_fract_z
_atom_site_U_iso_or_equiv
_atom_site_adp_type
_atom_site_occupancy
_atom_site_site_symmetry_order
_atom_site_calc_flag
_atom_site_refinement_flags_posn
_atom_site_refinement_flags_adp
O1 O 0.4879(3) 0.54450(5) 0.2647(3) 0.0379(6) Uani 1 1 d . .
O2 O 0.3113(2) 0.61286(5) 0.3264(2) 0.0304(5) Uani 1 1 d . .
O3 O 0.5053(2) 0.67512(5) 0.3371(2) 0.0298(5) Uani 1 1 d . .
O4 O 0.3862(3) 0.73762(5) 0.0814(3) 0.0387(6) Uani 1 1 d . .
O5 O 0.3630(2) 0.72827(5) -0.1298(2) 0.0328(6) Uani 1 1 d . .
N1 N 0.5070(3) 0.58974(6) 0.2615(3) 0.0276(6) Uani 1 1 d . .
N2 N 0.2946(3) 0.64929(5) 0.1952(3) 0.0228(5) Uani 1 1 d . .
N3 N 0.5510(3) 0.69477(5) 0.1633(3) 0.0265(6) Uani 1 1 d . .
C1 C 0.3334(4) 0.56700(7) 0.0982(4) 0.0355(8) Uani 1 1 d . .
H1A H 0.3582 0.5718 0.0202 0.053 Uiso 1 1 calc R U
H1B H 0.2741 0.5803 0.1127 0.053 Uiso 1 1 calc R U
H1C H 0.2929 0.5494 0.0854 0.053 Uiso 1 1 calc R U
C2 C 0.4490(4) 0.56616(7) 0.2159(4) 0.0304(7) Uani 1 1 d . .
C3 C 0.6217(3) 0.58981(7) 0.3804(4) 0.0308(7) Uani 1 1 d . .
C4 C 0.5915(4) 0.57619(8) 0.4960(4) 0.0344(8) Uani 1 1 d . .
H4A H 0.5206 0.5854 0.5146 0.052 Uiso 1 1 calc R U
H4B H 0.6656 0.577 0.5733 0.052 Uiso 1 1 calc R U
H4C H 0.5691 0.5575 0.474 0.052 Uiso 1 1 calc R U
C5 C 0.7296(4) 0.57551(9) 0.3455(4) 0.0425(9) Uani 1 1 d . .
H5A H 0.704 0.5572 0.3176 0.064 Uiso 1 1 calc R U
H5B H 0.8041 0.5751 0.4225 0.064 Uiso 1 1 calc R U
H5C H 0.7498 0.5851 0.2741 0.064 Uiso 1 1 calc R U
C6 C 0.6634(4) 0.61825(8) 0.4214(4) 0.0428(9) Uani 1 1 d . .
H6A H 0.696 0.6265 0.3546 0.064 Uiso 1 1 calc R U
H6B H 0.7299 0.618 0.5054 0.064 Uiso 1 1 calc R U
H6C H 0.5913 0.6286 0.4305 0.064 Uiso 1 1 calc R U
C7 C 0.4551(3) 0.61471(6) 0.1979(3) 0.0253(7) Uani 1 1 d . .
H7A H 0.4225 0.6117 0.1022 0.03 Uiso 1 1 calc R U
H7B H 0.5237 0.6281 0.2132 0.03 Uiso 1 1 calc R U
C8 C 0.3483(3) 0.62606(6) 0.2473(3) 0.0239(6) Uani 1 1 d . .
C9 C 0.1834(3) 0.66048(7) 0.2339(3) 0.0272(7) Uani 1 1 d . .
C10 C 0.0769(3) 0.63974(8) 0.2007(4) 0.0392(9) Uani 1 1 d . .
H10A H 0.0545 0.6354 0.1071 0.059 Uiso 1 1 calc R U
H10B H 0.0029 0.6471 0.2213 0.059 Uiso 1 1 calc R U
H10C H 0.105 0.6235 0.2524 0.059 Uiso 1 1 calc R U
C11 C 0.1332(4) 0.68552(8) 0.1530(4) 0.0428(10) Uani 1 1 d . .
H11A H 0.1995 0.6992 0.1708 0.064 Uiso 1 1 calc R U
H11B H 0.0602 0.6924 0.1769 0.064 Uiso 1 1 calc R U
H11C H 0.1079 0.681 0.0596 0.064 Uiso 1 1 calc R U
C12 C 0.2220(4) 0.66772(7) 0.3783(4) 0.0336(8) Uani 1 1 d . .
H12A H 0.2487 0.6516 0.4309 0.05 Uiso 1 1 calc R U
H12B H 0.1502 0.6758 0.4002 0.05 Uiso 1 1 calc R U
H12C H 0.292 0.6805 0.3969 0.05 Uiso 1 1 calc R U
C13 C 0.3626(3) 0.66585(6) 0.1251(3) 0.0246(7) Uani 1 1 d . .
H13A H 0.305 0.6797 0.0746 0.03 Uiso 1 1 calc R U
H13B H 0.39 0.6546 0.0622 0.03 Uiso 1 1 calc R U
C14 C 0.4790(3) 0.67942(6) 0.2195(3) 0.0244(7) Uani 1 1 d . .
C15 C 0.6661(3) 0.70899(7) 0.2503(3) 0.0297(7) Uani 1 1 d . .
C16 C 0.7607(4) 0.68841(8) 0.3286(4) 0.0376(9) Uani 1 1 d . .
H16A H 0.7249 0.6793 0.3907 0.056 Uiso 1 1 calc R U
H16B H 0.8389 0.6975 0.3766 0.056 Uiso 1 1 calc R U
H16C H 0.779 0.6753 0.2684 0.056 Uiso 1 1 calc R U
C17 C 0.6273(4) 0.72841(8) 0.3428(4) 0.0366(8) Uani 1 1 d . .
H17A H 0.5684 0.7417 0.2912 0.055 Uiso 1 1 calc R U
H17B H 0.7024 0.7375 0.3982 0.055 Uiso 1 1 calc R U
H17C H 0.5864 0.7185 0.3983 0.055 Uiso 1 1 calc R U
C18 C 0.7312(4) 0.72472(9) 0.1651(4) 0.0431(10) Uani 1 1 d . .
H18A H 0.7549 0.7125 0.1046 0.065 Uiso 1 1 calc R U
H18B H 0.807 0.7334 0.2213 0.065 Uiso 1 1 calc R U
H18C H 0.6732 0.7383 0.1149 0.065 Uiso 1 1 calc R U
C19 C 0.5023(3) 0.70112(6) 0.0250(3) 0.0268(7) Uani 1 1 d . .
H19A H 0.4587 0.6852 -0.0226 0.032 Uiso 1 1 calc R U
H19B H 0.5739 0.7054 -0.0096 0.032 Uiso 1 1 calc R U
C20 C 0.4114(3) 0.72449(7) -0.0016(4) 0.0279(7) Uani 1 1 d . .
C21 C 0.2700(4) 0.74987(7) -0.1671(4) 0.0354(8) Uani 1 1 d . .
H21A H 0.2568 0.7545 -0.2603 0.042 Uiso 1 1 calc R U
H21B H 0.3028 0.7659 -0.1137 0.042 Uiso 1 1 calc R U
C22 C 0.1466(4) 0.74191(7) -0.1473(4) 0.0323(8) Uani 1 1 d . .
C23 C 0.0759(4) 0.72154(7) -0.2199(4) 0.0382(9) Uani 1 1 d . .
H23 H 0.105 0.7129 -0.2847 0.046 Uiso 1 1 calc R U
C24 C -0.0378(4) 0.71338(7) -0.2002(4) 0.0390(9) Uani 1 1 d . .
H24 H -0.0859 0.6995 -0.252 0.047 Uiso 1 1 calc R U
C25 C -0.0797(4) 0.72571(7) -0.1050(4) 0.0372(9) Uani 1 1 d . .
H25 H -0.1564 0.7201 -0.0903 0.045 Uiso 1 1 calc R U
C26 C -0.0102(4) 0.74621(8) -0.0310(4) 0.0386(9) Uani 1 1 d . .
H26 H -0.0393 0.7547 0.0343 0.046 Uiso 1 1 calc R U
C27 C 0.1022(4) 0.75434(7) -0.0521(4) 0.0350(8) Uani 1 1 d . .
H27 H 0.1493 0.7685 -0.0013 0.042 Uiso 1 1 calc R U
O1' O 0.2975(3) 0.31896(6) 0.1590(3) 0.0472(7) Uani 1 1 d . .
O2' O 0.6304(2) 0.35236(5) 0.1539(3) 0.0330(6) Uani 1 1 d . .
O3' O 0.6550(2) 0.42659(5) 0.2235(2) 0.0286(5) Uani 1 1 d . .
O4' O 0.9542(2) 0.45073(6) 0.5501(3) 0.0412(6) Uani 1 1 d . .
O5' O 0.9146(2) 0.45456(5) 0.7436(2) 0.0332(6) Uani 1 1 d . .
N1' N 0.4091(3) 0.35740(6) 0.2133(3) 0.0304(6) Uani 1 1 d . .
N2' N 0.7461(2) 0.37864(5) 0.3202(3) 0.0219(5) Uani 1 1 d . .
N3' N 0.6931(3) 0.44775(5) 0.4207(3) 0.0241(6) Uani 1 1 d . .
C1' C 0.4863(4) 0.31579(8) 0.3340(4) 0.0426(9) Uani 1 1 d . .
H1'1 H 0.4817 0.3217 0.4201 0.064 Uiso 1 1 calc R U
H1'2 H 0.5711 0.3193 0.3269 0.064 Uiso 1 1 calc R U
H1'3 H 0.4684 0.2966 0.3239 0.064 Uiso 1 1 calc R U
C2' C 0.3906(4) 0.33090(8) 0.2282(4) 0.0360(8) Uani 1 1 d . .
C3' C 0.3175(3) 0.37301(8) 0.1058(4) 0.0347(8) Uani 1 1 d . .
C4' C 0.3035(4) 0.35982(9) -0.0271(4) 0.0397(9) Uani 1 1 d . .
H4'1 H 0.3867 0.3581 -0.0411 0.06 Uiso 1 1 calc R U
H4'2 H 0.2488 0.3708 -0.0968 0.06 Uiso 1 1 calc R U
H4'3 H 0.266 0.342 -0.0285 0.06 Uiso 1 1 calc R U
C5' C 0.1897(4) 0.37417(11) 0.1332(5) 0.0525(12) Uani 1 1 d . .
H5'1 H 0.1571 0.356 0.1344 0.079 Uiso 1 1 calc R U
H5'2 H 0.1303 0.3846 0.0643 0.079 Uiso 1 1 calc R U
H5'3 H 0.1997 0.3827 0.2183 0.079 Uiso 1 1 calc R U
C6' C 0.3633(4) 0.40156(9) 0.0988(5) 0.0476(10) Uani 1 1 d . .
H6'1 H 0.3663 0.411 0.1802 0.071 Uiso 1 1 calc R U
H6'2 H 0.3052 0.4108 0.0245 0.071 Uiso 1 1 calc R U
H6'3 H 0.4478 0.4012 0.0874 0.071 Uiso 1 1 calc R U
C7' C 0.5209(3) 0.37048(7) 0.2978(3) 0.0281(7) Uani 1 1 d . .
H7'1 H 0.5389 0.3632 0.3876 0.034 Uiso 1 1 calc R U
H7'2 H 0.5038 0.3898 0.3019 0.034 Uiso 1 1 calc R U
C8' C 0.6378(3) 0.36666(6) 0.2494(3) 0.0253(7) Uani 1 1 d . .
C9' C 0.8662(3) 0.37511(7) 0.2822(3) 0.0264(7) Uani 1 1 d . .
C10' C 0.8488(3) 0.38610(7) 0.1444(3) 0.0298(7) Uani 1 1 d . .
H10D H 0.7813 0.3762 0.0815 0.045 Uiso 1 1 calc R U
H10E H 0.9276 0.3841 0.1213 0.045 Uiso 1 1 calc R U
H10F H 0.8262 0.4051 0.142 0.045 Uiso 1 1 calc R U
C11' C 0.8991(4) 0.34547(8) 0.2895(4) 0.0411(9) Uani 1 1 d . .
H11D H 0.9079 0.3388 0.3781 0.062 Uiso 1 1 calc R U
H11E H 0.9788 0.3429 0.2686 0.062 Uiso 1 1 calc R U
H11F H 0.8318 0.3356 0.2264 0.062 Uiso 1 1 calc R U
C12' C 0.9744(3) 0.39009(9) 0.3780(4) 0.0366(8) Uani 1 1 d . .
H12D H 0.9536 0.4091 0.3768 0.055 Uiso 1 1 calc R U
H12E H 1.0516 0.3878 0.3521 0.055 Uiso 1 1 calc R U
H12F H 0.9875 0.383 0.4665 0.055 Uiso 1 1 calc R U
C13' C 0.7387(3) 0.39953(6) 0.4136(3) 0.0228(6) Uani 1 1 d . .
H13C H 0.823 0.4021 0.4772 0.027 Uiso 1 1 calc R U
H13D H 0.68 0.3938 0.4628 0.027 Uiso 1 1 calc R U
C14' C 0.6926(3) 0.42619(6) 0.3430(3) 0.0233(6) Uani 1 1 d . .
C15' C 0.6552(3) 0.47478(7) 0.3577(4) 0.0303(7) Uani 1 1 d . .
C16' C 0.7402(4) 0.48241(8) 0.2740(5) 0.0422(9) Uani 1 1 d . .
H16D H 0.8286 0.4817 0.3276 0.063 Uiso 1 1 calc R U
H16E H 0.7198 0.5006 0.24 0.063 Uiso 1 1 calc R U
H16F H 0.7269 0.4699 0.2007 0.063 Uiso 1 1 calc R U
C17' C 0.5171(4) 0.47401(7) 0.2761(4) 0.0359(8) Uani 1 1 d . .
H17D H 0.5066 0.4611 0.2045 0.054 Uiso 1 1 calc R U
H17E H 0.4911 0.4918 0.2396 0.054 Uiso 1 1 calc R U
H17F H 0.4649 0.4686 0.3316 0.054 Uiso 1 1 calc R U
C18' C 0.6699(5) 0.49609(7) 0.4647(4) 0.0460(10) Uani 1 1 d . .
H18D H 0.6155 0.4916 0.5194 0.069 Uiso 1 1 calc R U
H18E H 0.6457 0.5136 0.4238 0.069 Uiso 1 1 calc R U
H18F H 0.758 0.4967 0.5192 0.069 Uiso 1 1 calc R U
C19' C 0.7414(3) 0.44533(6) 0.5621(3) 0.0253(7) Uani 1 1 d . .
H19C H 0.7239 0.4271 0.5881 0.03 Uiso 1 1 calc R U
H19D H 0.696 0.4581 0.6031 0.03 Uiso 1 1 calc R U
C20' C 0.8815(3) 0.45067(7) 0.6140(3) 0.0281(7) Uani 1 1 d . .
C21' C 1.0484(4) 0.45953(11) 0.8053(4) 0.0485(11) Uani 1 1 d . .
H21C H 1.0746 0.4759 0.7681 0.058 Uiso 1 1 calc R U
H21D H 1.0987 0.4443 0.7883 0.058 Uiso 1 1 calc R U
C22' C 1.0712(3) 0.46286(8) 0.9495(4) 0.0354(8) Uani 1 1 d . .
C23' C 1.0180(4) 0.44590(9) 1.0218(4) 0.0468(10) Uani 1 1 d . .
H23' H 0.9639 0.4318 0.9791 0.056 Uiso 1 1 calc R U
C24' C 1.0429(5) 0.44936(10) 1.1544(5) 0.0611(14) Uani 1 1 d . .
H24' H 1.0045 0.4378 1.2022 0.073 Uiso 1 1 calc R U
C25' C 1.1225(5) 0.46922(9) 1.2194(4) 0.0487(11) Uani 1 1 d . .
H25' H 1.1398 0.4713 1.3115 0.058 Uiso 1 1 calc R U
C26' C 1.1768(4) 0.48607(8) 1.1500(4) 0.0414(9) Uani 1 1 d . .
H26' H 1.2325 0.4998 1.194 0.05 Uiso 1 1 calc R U
C27' C 1.1503(4) 0.48307(8) 1.0156(4) 0.0409(9) Uani 1 1 d . .
H27' H 1.1868 0.495 0.9679 0.049 Uiso 1 1 calc R U

loop_
_atom_site_aniso_label
_atom_site_aniso_U_11
_atom_site_aniso_U_22
_atom_site_aniso_U_33
_atom_site_aniso_U_23
_atom_site_aniso_U_13
_atom_site_aniso_U_12
O1 0.0454(16) 0.0316(13) 0.0356(15) 0.0019(10) 0.0101(12) 0.0067(11)
O2 0.0359(14) 0.0324(12) 0.0298(13) 0.0068(10) 0.0205(11) 0.0043(10)
O3 0.0280(13) 0.0391(13) 0.0226(12) -0.0001(10) 0.0079(10) -0.0059(10)
O4 0.0382(15) 0.0481(15) 0.0304(15) -0.0073(11) 0.0112(12) 0.0069(11)
O5 0.0338(14) 0.0409(14) 0.0276(13) 0.0059(10) 0.0150(11) 0.0053(10)
N1 0.0280(15) 0.0322(14) 0.0247(15) 0.0024(11) 0.0110(12) 0.0062(11)
N2 0.0217(13) 0.0257(13) 0.0226(14) 0.0015(10) 0.0088(11) 0.0009(10)
N3 0.0272(15) 0.0301(14) 0.0238(15) -0.0035(11) 0.0099(12) -0.0056(11)
C1 0.041(2) 0.0352(18) 0.0273(19) -0.0003(14) 0.0060(16) -0.0003(15)
C2 0.038(2) 0.0294(17) 0.0290(18) 0.0008(13) 0.0178(16) 0.0042(14)
C3 0.0267(18) 0.0368(18) 0.0288(19) 0.0030(14) 0.0079(15) 0.0067(14)
C4 0.0320(19) 0.047(2) 0.0243(18) 0.0003(15) 0.0091(15) 0.0055(15)
C5 0.029(2) 0.056(2) 0.046(2) 0.0063(18) 0.0169(18) 0.0126(17)
C6 0.030(2) 0.045(2) 0.048(3) 0.0021(18) 0.0032(18) 0.0009(16)
C7 0.0215(16) 0.0310(16) 0.0262(17) 0.0013(13) 0.0112(14) 0.0024(12)
C8 0.0242(16) 0.0287(16) 0.0210(16) -0.0013(12) 0.0102(13) -0.0001(12)
C9 0.0211(16) 0.0346(17) 0.0264(17) 0.0016(13) 0.0079(14) 0.0052(13)
C10 0.0219(18) 0.058(2) 0.040(2) -0.0079(18) 0.0121(16) -0.0046(16)
C11 0.041(2) 0.053(2) 0.039(2) 0.0132(18) 0.0181(19) 0.0198(18)
C12 0.037(2) 0.0359(18) 0.032(2) -0.0018(14) 0.0156(16) 0.0059(15)
C13 0.0254(16) 0.0252(15) 0.0241(17) 0.0008(12) 0.0087(14) -0.0010(12)
C14 0.0232(16) 0.0281(15) 0.0241(17) -0.0013(12) 0.0107(14) -0.0002(12)
C15 0.0257(17) 0.0397(18) 0.0238(17) -0.0059(14) 0.0075(14) -0.0102(14)
C16 0.0245(18) 0.052(2) 0.032(2) -0.0072(16) 0.0015(16) -0.0053(15)
C17 0.039(2) 0.040(2) 0.031(2) -0.0099(15) 0.0103(17) -0.0101(16)
C18 0.039(2) 0.058(2) 0.036(2) -0.0087(18) 0.0161(18) -0.0241(18)
C19 0.0271(17) 0.0310(16) 0.0257(18) -0.0015(13) 0.0131(14) -0.0043(13)
C20 0.0268(17) 0.0318(17) 0.0292(18) -0.0001(13) 0.0143(15) -0.0060(13)
C21 0.036(2) 0.0365(19) 0.036(2) 0.0111(15) 0.0146(17) 0.0054(15)
C22 0.0316(19) 0.0343(18) 0.032(2) 0.0094(14) 0.0112(16) 0.0059(14)
C23 0.049(2) 0.0325(18) 0.037(2) 0.0024(15) 0.0179(19) 0.0072(16)
C24 0.034(2) 0.0307(18) 0.050(2) 0.0007(16) 0.0083(18) 0.0010(14)
C25 0.0296(19) 0.0361(19) 0.045(2) 0.0079(16) 0.0101(17) 0.0068(14)
C26 0.032(2) 0.042(2) 0.043(2) 0.0021(16) 0.0131(18) 0.0062(15)
C27 0.036(2) 0.0373(19) 0.031(2) 0.0004(15) 0.0081(16) 0.0014(15)
O1' 0.0408(16) 0.0609(18) 0.0395(17) -0.0079(13) 0.0112(14) -0.0242(13)
O2' 0.0313(13) 0.0436(14) 0.0288(13) -0.0141(10) 0.0160(11) -0.0103(10)
O3' 0.0325(13) 0.0354(12) 0.0190(12) -0.0002(9) 0.0094(10) 0.0039(10)
O4' 0.0272(13) 0.0682(18) 0.0317(15) -0.0073(13) 0.0145(12) -0.0037(12)
O5' 0.0237(12) 0.0496(15) 0.0268(13) -0.0084(11) 0.0082(10) -0.0038(10)
N1' 0.0221(14) 0.0493(17) 0.0207(15) -0.0066(12) 0.0076(12) -0.0082(12)
N2' 0.0190(13) 0.0274(13) 0.0208(13) -0.0026(10) 0.0080(11) -0.0002(10)
N3' 0.0257(14) 0.0252(13) 0.0232(14) -0.0013(10) 0.0099(11) 0.0006(10)
C1' 0.048(2) 0.047(2) 0.035(2) -0.0004(17) 0.0162(19) -0.0127(18)
C2' 0.032(2) 0.052(2) 0.0279(19) -0.0092(16) 0.0149(16) -0.0138(16)
C3' 0.0209(17) 0.053(2) 0.032(2) -0.0068(16) 0.0106(15) -0.0024(15)
C4' 0.031(2) 0.059(2) 0.030(2) -0.0037(17) 0.0106(16) 0.0011(17)
C5' 0.027(2) 0.090(3) 0.045(3) -0.015(2) 0.0175(19) 0.001(2)
C6' 0.039(2) 0.053(2) 0.044(3) -0.0010(19) 0.0010(19) 0.0031(18)
C7' 0.0230(17) 0.0400(18) 0.0222(17) -0.0072(13) 0.0078(14) -0.0059(13)
C8' 0.0272(17) 0.0307(16) 0.0212(16) -0.0024(12) 0.0120(14) -0.0025(12)
C9' 0.0188(15) 0.0380(18) 0.0235(17) -0.0011(13) 0.0079(13) 0.0024(12)
C10' 0.0207(16) 0.0446(19) 0.0270(18) -0.0026(14) 0.0113(14) -0.0023(13)
C11' 0.040(2) 0.041(2) 0.049(2) 0.0022(17) 0.024(2) 0.0121(16)
C12' 0.0192(17) 0.063(2) 0.0262(19) -0.0077(16) 0.0052(15) -0.0003(15)
C13' 0.0234(16) 0.0276(15) 0.0188(15) -0.0019(12) 0.0082(13) -0.0011(12)
C14' 0.0177(15) 0.0288(16) 0.0264(17) -0.0008(12) 0.0110(13) -0.0016(11)
C15' 0.0310(18) 0.0278(16) 0.034(2) 0.0020(13) 0.0119(15) 0.0011(13)
C16' 0.043(2) 0.037(2) 0.053(3) 0.0120(17) 0.022(2) -0.0010(16)
C17' 0.034(2) 0.0339(18) 0.040(2) 0.0062(15) 0.0105(17) 0.0065(14)
C18' 0.064(3) 0.0283(18) 0.040(2) -0.0019(16) 0.007(2) 0.0079(17)
C19' 0.0241(16) 0.0261(15) 0.0276(18) -0.0036(12) 0.0108(14) -0.0013(12)
C20' 0.0269(17) 0.0323(17) 0.0271(18) -0.0043(13) 0.0111(15) -0.0014(13)
C21' 0.0221(19) 0.087(3) 0.036(2) -0.014(2) 0.0063(17) -0.0088(19)
C22' 0.0213(17) 0.048(2) 0.037(2) -0.0054(16) 0.0087(15) 0.0019(14)
C23' 0.048(3) 0.049(2) 0.036(2) -0.0021(17) 0.0007(19) -0.0156(19)
C24' 0.067(3) 0.069(3) 0.038(3) 0.009(2) 0.001(2) -0.030(3)
C25' 0.052(3) 0.062(3) 0.026(2) -0.0027(18) 0.0030(19) -0.010(2)
C26' 0.037(2) 0.043(2) 0.040(2) -0.0089(17) 0.0040(18) -0.0047(16)
C27' 0.031(2) 0.049(2) 0.042(2) -0.0029(17) 0.0093(18) -0.0058(16)

loop_
_atom_type_symbol
_atom_type_description
_atom_type_scat_dispersion_real
_atom_type_scat_dispersion_imag
_atom_type_scat_source
C C 0.0181 0.0091 'International Tables Vol C Tables 4.2.6.8 and 6.1.1.4'
H H 0 0 'International Tables Vol C Tables 4.2.6.8 and 6.1.1.4'
N N 0.0311 0.018 'International Tables Vol C Tables 4.2.6.8 and 6.1.1.4'
O O 0.0492 0.0322 'International Tables Vol C Tables 4.2.6.8 and 6.1.1.4'

loop_
_geom_angle_atom_site_label_1
_geom_angle_atom_site_label_2
_geom_angle_atom_site_label_3
_geom_angle
C20 O5 C21 115.1(3)
C2 N1 C7 119.7(3)
C2 N1 C3 119.7(3)
C7 N1 C3 120.6(3)
C8 N2 C13 117.8(3)
C8 N2 C9 120.1(3)
C13 N2 C9 120.7(2)
C14 N3 C19 118.6(3)
C14 N3 C15 119.3(3)
C19 N3 C15 121.0(3)
O1 C2 N1 122.9(4)
O1 C2 C1 119.1(3)
N1 C2 C1 118.0(3)
N1 C3 C6 110.8(3)
N1 C3 C4 110.4(3)
C6 C3 C4 107.8(3)
N1 C3 C5 108.7(3)
C6 C3 C5 108.3(3)
C4 C3 C5 111.0(3)
N1 C7 C8 113.3(3)
O2 C8 N2 123.3(3)
O2 C8 C7 118.7(3)
N2 C8 C7 117.9(3)
N2 C9 C12 110.8(3)
N2 C9 C11 109.8(3)
C12 C9 C11 109.0(3)
N2 C9 C10 108.6(3)
C12 C9 C10 111.4(3)
C11 C9 C10 107.2(3)
N2 C13 C14 111.9(3)
O3 C14 N3 123.8(3)
O3 C14 C13 119.7(3)
N3 C14 C13 116.4(3)
N3 C15 C16 109.7(3)
N3 C15 C17 110.3(3)
C16 C15 C17 110.6(3)
N3 C15 C18 109.6(3)
C16 C15 C18 107.6(3)
C17 C15 C18 109.0(3)
N3 C19 C20 112.9(3)
O4 C20 O5 124.8(3)
O4 C20 C19 124.8(3)
O5 C20 C19 110.4(3)
O5 C21 C22 111.3(3)
C23 C22 C27 118.3(4)
C23 C22 C21 120.7(4)
C27 C22 C21 121.0(4)
C22 C23 C24 121.5(4)
C25 C24 C23 119.5(4)
C24 C25 C26 120.0(4)
C25 C26 C27 120.0(4)
C26 C27 C22 120.7(4)
C20' O5' C21' 115.3(3)
C2' N1' C7' 119.8(3)
C2' N1' C3' 120.2(3)
C7' N1' C3' 120.0(3)
C8' N2' C13' 118.6(3)
C8' N2' C9' 120.2(3)
C13' N2' C9' 119.7(3)
C14' N3' C19' 120.1(3)
C14' N3' C15' 119.2(3)
C19' N3' C15' 120.4(3)
O1' C2' N1' 122.1(4)
O1' C2' C1' 119.2(4)
N1' C2' C1' 118.7(3)
N1' C3' C6' 111.2(3)
N1' C3' C5' 109.2(3)
C6' C3' C5' 108.3(4)
N1' C3' C4' 110.2(3)
C6' C3' C4' 107.7(3)
C5' C3' C4' 110.2(3)
N1' C7' C8' 112.5(3)
O2' C8' N2' 123.6(3)
O2' C8' C7' 119.5(3)
N2' C8' C7' 116.9(3)
N2' C9' C11' 108.5(3)
N2' C9' C12' 110.1(3)
C11' C9' C12' 108.3(3)
N2' C9' C10' 110.0(3)
C11' C9' C10' 111.1(3)
C12' C9' C10' 108.7(3)
N2' C13' C14' 111.2(3)
O3' C14' N3' 124.3(3)
O3' C14' C13' 119.1(3)
N3' C14' C13' 116.5(3)
N3' C15' C17' 109.4(3)
N3' C15' C16' 110.1(3)
C17' C15' C16' 111.2(3)
N3' C15' C18' 109.6(3)
C17' C15' C18' 108.3(3)
C16' C15' C18' 108.2(3)
N3' C19' C20' 113.1(3)
O4' C20' O5' 124.2(3)
O4' C20' C19' 125.6(3)
O5' C20' C19' 110.3(3)
O5' C21' C22' 109.2(3)
C27' C22' C23' 118.1(4)
C27' C22' C21' 119.7(4)
C23' C22' C21' 122.2(4)
C24' C23' C22' 120.4(4)
C23' C24' C25' 121.2(4)
C26' C25' C24' 119.4(4)
C25' C26' C27' 119.9(4)
C26' C27' C22' 121.1(4)

loop_
_geom_bond_atom_site_label_1
_geom_bond_atom_site_label_2
_geom_bond_distance
O1 C2 1.225(4)
O2 C8 1.232(4)
O3 C14 1.222(4)
O4 C20 1.200(4)
O5 C20 1.328(4)
O5 C21 1.465(4)
N1 C2 1.364(5)
N1 C7 1.457(4)
N1 C3 1.511(5)
N2 C8 1.350(4)
N2 C13 1.464(4)
N2 C9 1.516(4)
N3 C14 1.366(4)
N3 C19 1.451(4)
N3 C15 1.517(4)
C1 C2 1.509(5)
C3 C6 1.520(5)
C3 C4 1.529(5)
C3 C5 1.531(5)
C7 C8 1.539(4)
C9 C12 1.517(5)
C9 C11 1.531(5)
C9 C10 1.534(5)
C13 C14 1.543(4)
C15 C16 1.531(5)
C15 C17 1.533(5)
C15 C18 1.534(5)
C19 C20 1.516(5)
C21 C22 1.498(5)
C22 C23 1.378(6)
C22 C27 1.397(5)
C23 C24 1.397(6)
C24 C25 1.380(6)
C25 C26 1.383(6)
C26 C27 1.390(6)
O1' C2' 1.233(5)
O2' C8' 1.227(4)
O3' C14' 1.220(4)
O4' C20' 1.198(4)
O5' C20' 1.337(4)
O5' C21' 1.457(4)
N1' C2' 1.358(5)
N1' C7' 1.457(4)
N1' C3' 1.509(5)
N2' C8' 1.357(4)
N2' C13' 1.462(4)
N2' C9' 1.512(4)
N3' C14' 1.359(4)
N3' C19' 1.452(4)
N3' C15' 1.514(4)
C1' C2' 1.507(6)
C3' C6' 1.525(6)
C3' C5' 1.530(5)
C3' C4' 1.530(5)
C7' C8' 1.540(5)
C9' C11' 1.524(5)
C9' C12' 1.526(5)
C9' C10' 1.528(5)
C13' C14' 1.543(4)
C15' C17' 1.524(5)
C15' C16' 1.525(5)
C15' C18' 1.535(5)
C19' C20' 1.512(5)
C21' C22' 1.494(6)
C22' C27' 1.388(5)
C22' C23' 1.389(6)
C23' C24' 1.370(7)
C24' C25' 1.375(6)
C25' C26' 1.372(6)
C26' C27' 1.385(6)
